data_8102296
loop_
_publ_author_name
'Shuai Yuan'
'Xiao-Dong Li'

_publ_section_title
;
 Crystal structure of
 tetraaqua-cis-bis(4-(sulfonylglycinato)benzoato)copper(II),
 Cu(H2O)4(C9H8NO6S)2
;
_journal_issue 3
_journal_name_full 'Zeitschrift f\"ur Kristallographie - New Crystal Structures'
_journal_page_first 267
_journal_volume 223
_journal_year 2008
_chemical_formula_sum 'C18 H24 Cu N2 O16 S2'
_chemical_formula_weight 652.05
_space_group_IT_number 2
_symmetry_cell_setting triclinic
_symmetry_space_group_name_Hall '-P 1'
_symmetry_space_group_name_H-M 'P -1'
_atom_sites_solution_hydrogens geom
_atom_sites_solution_primary direct
_atom_sites_solution_secondary difmap
_audit_creation_method SHELXL-97
_cell_angle_alpha 83.634(6)
_cell_angle_beta 87.427(6)
_cell_angle_gamma 84.985(5)
_cell_formula_units_Z 1
_cell_length_a 5.181(2)
_cell_length_b 5.655(3)
_cell_length_c 21.236(10)
_cell_measurement_reflns_used 1254
_cell_measurement_temperature 291(2)
_cell_measurement_theta_max 23.47
_cell_measurement_theta_min 2.90
_cell_volume 615.6(5)
_computing_cell_refinement 'Bruker SMART'
_computing_data_collection 'Bruker SMART'
_computing_data_reduction 'Bruker SAINT'
_computing_molecular_graphics 'Bruker SHELXTL'
_computing_publication_material 'Bruker SHELXTL'
_computing_structure_refinement 'SHELXL-97 (Sheldrick, 1997)'
_computing_structure_solution 'SHELXS-97 (Sheldrick, 1990)'
_diffrn_ambient_temperature 291(2)
_diffrn_measured_fraction_theta_full 0.965
_diffrn_measured_fraction_theta_max 0.965
_diffrn_measurement_device_type 'CCD area detector'
_diffrn_measurement_method 'phi and omega scans'
_diffrn_radiation_monochromator graphite
_diffrn_radiation_source 'fine-focus sealed tube'
_diffrn_radiation_type MoK\a
_diffrn_radiation_wavelength 0.71073
_diffrn_reflns_av_R_equivalents 0.0321
_diffrn_reflns_av_sigmaI/netI 0.0558
_diffrn_reflns_limit_h_max 6
_diffrn_reflns_limit_h_min -6
_diffrn_reflns_limit_k_max 6
_diffrn_reflns_limit_k_min -6
_diffrn_reflns_limit_l_max 25
_diffrn_reflns_limit_l_min -25
_diffrn_reflns_number 4541
_diffrn_reflns_theta_full 25.49
_diffrn_reflns_theta_max 25.49
_diffrn_reflns_theta_min 2.90
_exptl_absorpt_coefficient_mu 1.141
_exptl_absorpt_correction_T_max 0.9305
_exptl_absorpt_correction_T_min 0.7534
_exptl_absorpt_correction_type multi-scan
_exptl_absorpt_process_details SADABS
_exptl_crystal_colour blue
_exptl_crystal_density_diffrn 1.759
_exptl_crystal_density_method 'not measured'
_exptl_crystal_description block
_exptl_crystal_F_000 335
_exptl_crystal_size_max 0.26
_exptl_crystal_size_mid 0.09
_exptl_crystal_size_min 0.06
_refine_diff_density_max 0.329
_refine_diff_density_min -0.413
_refine_diff_density_rms 0.067
_refine_ls_extinction_method none
_refine_ls_goodness_of_fit_ref 1.010
_refine_ls_hydrogen_treatment constr
_refine_ls_matrix_type full
_refine_ls_number_parameters 179
_refine_ls_number_reflns 2214
_refine_ls_number_restraints 0
_refine_ls_restrained_S_all 1.010
_refine_ls_R_factor_all 0.0594
_refine_ls_R_factor_gt 0.0384
_refine_ls_shift/su_max 0.000
_refine_ls_shift/su_mean 0.000
_refine_ls_structure_factor_coef Fsqd
_refine_ls_weighting_details 'calc w=1/[\s^2^(Fo^2^)+(0.0000P)^2^+0.7000P] where P=(Fo^2^+2Fc^2^)/3'
_refine_ls_weighting_scheme calc
_refine_ls_wR_factor_gt 0.0664
_refine_ls_wR_factor_ref 0.0732
_reflns_number_gt 1669
_reflns_number_total 2214
_reflns_threshold_expression >2sigma(I)
_cod_data_source_file 1267-2283.cff
_cod_data_source_block c
_cod_depositor_comments
;
The following automatic conversions were performed:
'_symmetry_cell_setting' value 'Triclinic' changed to 'triclinic'
according to '/home/saulius/struct/CIF-dictionaries/cif_core.dic'
dictionary named 'cif_core.dic' version 2.4.1 from
2010-06-29.

'_exptl_absorpt_correction_type' value 'MULTI-SCAN' changed
to 'multi-scan' according to
'/home/saulius/struct/CIF-dictionaries/cif_core.dic' dictionary named
'cif_core.dic' version 2.4.1 from
2010-06-29.

'_refine_ls_hydrogen_treatment' value 'CONSTR' changed to
'constr' according to '/home/saulius/struct/CIF-dictionaries/cif_core.dic'
dictionary named 'cif_core.dic' version 2.4.1 from 2010-06-29.

Automatic conversion script
Id: cif_fix_enum 1555 2011-01-17 13:19:09Z saulius 
;
_cod_original_cell_volume 615.5(5)
_cod_original_sg_symbol_H-M P-1
_cod_database_code 8102296

loop_
_symmetry_equiv_pos_as_xyz
'x, y, z'
'-x, -y, -z'

loop_
_atom_site_label
_atom_site_type_symbol
_atom_site_fract_x
_atom_site_fract_y
_atom_site_fract_z
_atom_site_U_iso_or_equiv
_atom_site_adp_type
_atom_site_occupancy
_atom_site_symmetry_multiplicity
_atom_site_calc_flag
_atom_site_refinement_flags
_atom_site_disorder_assembly
_atom_site_disorder_group
Cu1 Cu 0.0000 0.0000 0.0000 0.02761(17) Uani 1 2 d S . .
S1 S 0.28824(15) 0.62179(15) 0.24308(4) 0.0267(2) Uani 1 1 d . . .
O1 O 0.2410(4) -0.2900(4) 0.01430(10) 0.0345(6) Uani 1 1 d . . .
H1W H 0.3772 -0.2432 0.0259 0.052 Uiso 1 1 d R . .
H2W H 0.2546 -0.3155 -0.0236 0.052 Uiso 1 1 d R . .
O2 O -0.3332(4) -0.1705(4) 0.07133(10) 0.0383(6) Uani 1 1 d . . .
H3W H -0.4264 -0.0965 0.0968 0.057 Uiso 1 1 d R . .
H4W H -0.2686 -0.3003 0.0889 0.057 Uiso 1 1 d R . .
O3 O 0.1661(4) 0.1229(4) 0.07018(10) 0.0315(5) Uani 1 1 d . . .
O4 O -0.1667(4) 0.3609(4) 0.10484(10) 0.0357(6) Uani 1 1 d . . .
O5 O 0.5351(4) 0.6711(4) 0.21363(10) 0.0345(6) Uani 1 1 d . . .
O6 O 0.1262(4) 0.8083(4) 0.26859(10) 0.0360(6) Uani 1 1 d . . .
O7 O 0.2972(5) -0.2450(5) 0.48703(12) 0.0559(8) Uani 1 1 d . . .
O8 O 0.6562(5) -0.3622(5) 0.43357(12) 0.0563(8) Uani 1 1 d . . .
H8 H 0.6698 -0.4617 0.4647 0.084 Uiso 1 1 calc R . .
N1 N 0.1210(5) 0.5205(5) 0.19149(11) 0.0295(6) Uani 1 1 d . . .
H1 H -0.0317 0.5853 0.1830 0.035 Uiso 1 1 calc R . .
C1 C 0.4598(7) -0.2168(7) 0.44157(16) 0.0378(9) Uani 1 1 d . . .
C2 C 0.4240(6) -0.0028(6) 0.39441(14) 0.0321(8) Uani 1 1 d . . .
C3 C 0.5988(6) 0.0265(6) 0.34298(15) 0.0340(8) Uani 1 1 d . . .
H3 H 0.7412 -0.0837 0.3391 0.041 Uiso 1 1 calc R . .
C4 C 0.5598(6) 0.2202(6) 0.29766(15) 0.0339(8) Uani 1 1 d . . .
H4 H 0.6753 0.2399 0.2630 0.041 Uiso 1 1 calc R . .
C5 C 0.3487(6) 0.3847(6) 0.30387(14) 0.0287(8) Uani 1 1 d . . .
C6 C 0.1730(7) 0.3561(7) 0.35532(15) 0.0370(9) Uani 1 1 d . . .
H6 H 0.0307 0.4664 0.3593 0.044 Uiso 1 1 calc R . .
C7 C 0.2132(7) 0.1615(7) 0.40037(16) 0.0407(9) Uani 1 1 d . . .
H7 H 0.0975 0.1412 0.4349 0.049 Uiso 1 1 calc R . .
C8 C 0.2309(6) 0.3174(6) 0.15911(15) 0.0310(8) Uani 1 1 d . . .
H8A H 0.2524 0.1770 0.1897 0.037 Uiso 1 1 calc R . .
H8B H 0.4007 0.3506 0.1409 0.037 Uiso 1 1 calc R . .
C9 C 0.0592(6) 0.2672(6) 0.10723(14) 0.0253(7) Uani 1 1 d . . .

loop_
_atom_site_aniso_label
_atom_site_aniso_U_11
_atom_site_aniso_U_22
_atom_site_aniso_U_33
_atom_site_aniso_U_23
_atom_site_aniso_U_13
_atom_site_aniso_U_12
Cu1 0.0247(3) 0.0278(4) 0.0317(3) -0.0098(3) -0.0074(2) 0.0019(3)
S1 0.0253(5) 0.0293(5) 0.0271(4) -0.0083(4) -0.0002(3) -0.0044(4)
O1 0.0333(13) 0.0344(14) 0.0371(13) -0.0079(11) -0.0111(10) 0.0009(11)
O2 0.0377(14) 0.0380(15) 0.0387(14) -0.0068(11) -0.0024(11) 0.0026(12)
O3 0.0247(12) 0.0391(15) 0.0329(12) -0.0153(11) -0.0046(10) 0.0017(11)
O4 0.0231(13) 0.0460(16) 0.0401(14) -0.0177(11) -0.0031(10) 0.0022(11)
O5 0.0263(13) 0.0410(15) 0.0377(13) -0.0069(11) 0.0053(10) -0.0105(11)
O6 0.0374(14) 0.0342(14) 0.0379(13) -0.0128(11) 0.0015(11) -0.0008(11)
O7 0.0565(18) 0.0609(19) 0.0430(15) 0.0096(13) 0.0126(14) 0.0104(15)
O8 0.0544(18) 0.057(2) 0.0474(17) 0.0150(14) 0.0117(14) 0.0195(15)
N1 0.0253(15) 0.0355(17) 0.0291(15) -0.0094(12) -0.0058(12) -0.0002(13)
C1 0.034(2) 0.046(2) 0.0319(19) -0.0054(17) -0.0011(16) 0.0031(18)
C2 0.0321(19) 0.038(2) 0.0255(17) -0.0022(15) -0.0057(15) -0.0017(16)
C3 0.0270(19) 0.038(2) 0.0358(19) -0.0035(16) -0.0024(15) 0.0007(16)
C4 0.0281(19) 0.043(2) 0.0308(18) -0.0040(16) 0.0044(15) -0.0056(16)
C5 0.0263(18) 0.037(2) 0.0251(17) -0.0098(15) -0.0040(14) -0.0046(15)
C6 0.0282(19) 0.047(2) 0.0346(19) -0.0077(17) 0.0018(15) 0.0066(17)
C7 0.035(2) 0.055(3) 0.0296(19) -0.0006(18) 0.0045(16) 0.0007(19)
C8 0.0286(19) 0.033(2) 0.0329(19) -0.0106(15) -0.0080(14) -0.0008(15)
C9 0.0247(18) 0.0237(18) 0.0281(17) -0.0047(14) 0.0008(13) -0.0033(14)

loop_
_atom_type_symbol
_atom_type_description
_atom_type_scat_dispersion_real
_atom_type_scat_dispersion_imag
_atom_type_scat_source
C C 0.0033 0.0016 'International Tables Vol C Tables 4.2.6.8 and 6.1.1.4'
H H 0.0000 0.0000 'International Tables Vol C Tables 4.2.6.8 and 6.1.1.4'
N N 0.0061 0.0033 'International Tables Vol C Tables 4.2.6.8 and 6.1.1.4'
O O 0.0106 0.0060 'International Tables Vol C Tables 4.2.6.8 and 6.1.1.4'
S S 0.1246 0.1234 'International Tables Vol C Tables 4.2.6.8 and 6.1.1.4'
Cu Cu 0.3201 1.2651 'International Tables Vol C Tables 4.2.6.8 and 6.1.1.4'

loop_
_geom_angle_atom_site_label_1
_geom_angle_atom_site_label_2
_geom_angle_atom_site_label_3
_geom_angle
_geom_angle_site_symmetry_1
_geom_angle_site_symmetry_3
_geom_angle_publ_flag
O3 Cu1 O3 180.0 2 . ?
O3 Cu1 O1 92.75(9) 2 . ?
O3 Cu1 O1 87.25(9) . . ?
O3 Cu1 O1 87.25(9) 2 2 ?
O3 Cu1 O1 92.75(9) . 2 ?
O1 Cu1 O1 180.0 . 2 ?
O3 Cu1 O2 92.09(9) 2 2 ?
O3 Cu1 O2 87.91(9) . 2 ?
O1 Cu1 O2 87.40(9) . 2 ?
O1 Cu1 O2 92.60(9) 2 2 ?
O3 Cu1 O2 87.91(9) 2 . ?
O3 Cu1 O2 92.09(9) . . ?
O1 Cu1 O2 92.60(9) . . ?
O1 Cu1 O2 87.40(9) 2 . ?
O2 Cu1 O2 180.0 2 . ?
O6 S1 O5 119.94(14) . . ?
O6 S1 N1 106.42(14) . . ?
O5 S1 N1 107.66(13) . . ?
O6 S1 C5 108.92(14) . . ?
O5 S1 C5 106.56(15) . . ?
N1 S1 C5 106.65(15) . . ?
Cu1 O1 H1W 105.4 . . ?
Cu1 O1 H2W 95.3 . . ?
H1W O1 H2W 110.8 . . ?
Cu1 O2 H3W 125.1 . . ?
Cu1 O2 H4W 107.4 . . ?
H3W O2 H4W 111.1 . . ?
C9 O3 Cu1 126.1(2) . . ?
C1 O8 H8 109.5 . . ?
C8 N1 S1 119.5(2) . . ?
C8 N1 H1 120.3 . . ?
S1 N1 H1 120.3 . . ?
O7 C1 O8 123.4(3) . . ?
O7 C1 C2 119.2(3) . . ?
O8 C1 C2 117.4(3) . . ?
C7 C2 C3 120.2(3) . . ?
C7 C2 C1 120.1(3) . . ?
C3 C2 C1 119.6(3) . . ?
C4 C3 C2 119.7(3) . . ?
C4 C3 H3 120.2 . . ?
C2 C3 H3 120.2 . . ?
C3 C4 C5 119.9(3) . . ?
C3 C4 H4 120.0 . . ?
C5 C4 H4 120.0 . . ?
C4 C5 C6 120.6(3) . . ?
C4 C5 S1 119.7(2) . . ?
C6 C5 S1 119.6(3) . . ?
C7 C6 C5 119.1(3) . . ?
C7 C6 H6 120.4 . . ?
C5 C6 H6 120.4 . . ?
C2 C7 C6 120.5(3) . . ?
C2 C7 H7 119.8 . . ?
C6 C7 H7 119.8 . . ?
N1 C8 C9 111.6(3) . . ?
N1 C8 H8A 109.3 . . ?
C9 C8 H8A 109.3 . . ?
N1 C8 H8B 109.3 . . ?
C9 C8 H8B 109.3 . . ?
H8A C8 H8B 108.0 . . ?
O4 C9 O3 126.2(3) . . ?
O4 C9 C8 119.7(3) . . ?
O3 C9 C8 114.1(3) . . ?

loop_
_geom_bond_atom_site_label_1
_geom_bond_atom_site_label_2
_geom_bond_distance
_geom_bond_site_symmetry_2
_geom_bond_publ_flag
Cu1 O3 1.974(2) 2 ?
Cu1 O3 1.974(2) . ?
Cu1 O1 1.976(2) . ?
Cu1 O1 1.976(2) 2 ?
Cu1 O2 2.436(2) 2 ?
Cu1 O2 2.436(2) . ?
S1 O6 1.429(2) . ?
S1 O5 1.434(2) . ?
S1 N1 1.609(3) . ?
S1 C5 1.772(3) . ?
O1 H1W 0.8311 . ?
O1 H2W 0.8318 . ?
O2 H3W 0.8327 . ?
O2 H4W 0.8349 . ?
O3 C9 1.271(4) . ?
O4 C9 1.243(4) . ?
O7 C1 1.258(4) . ?
O8 C1 1.269(4) . ?
O8 H8 0.8200 . ?
N1 C8 1.464(4) . ?
N1 H1 0.8600 . ?
C1 C2 1.487(5) . ?
C2 C7 1.381(5) . ?
C2 C3 1.392(4) . ?
C3 C4 1.383(5) . ?
C3 H3 0.9300 . ?
C4 C5 1.384(4) . ?
C4 H4 0.9300 . ?
C5 C6 1.395(4) . ?
C6 C7 1.383(5) . ?
C6 H6 0.9300 . ?
C7 H7 0.9300 . ?
C8 C9 1.512(4) . ?
C8 H8A 0.9700 . ?
C8 H8B 0.9700 . ?

loop_
_geom_hbond_atom_site_label_D
_geom_hbond_atom_site_label_H
_geom_hbond_atom_site_label_A
_geom_hbond_distance_DH
_geom_hbond_distance_HA
_geom_hbond_distance_DA
_geom_hbond_angle_DHA
_geom_hbond_site_symmetry_A
N1 H1 O5 0.86 2.33 3.109(4) 150.3 1_455
O8 H8 O7 0.82 1.85 2.636(4) 160.2 2_646
O2 H4W O4 0.83 1.94 2.740(3) 160.5 1_545
O2 H3W O3 0.83 2.41 2.954(3) 123.6 1_455
O1 H2W O4 0.83 1.85 2.655(3) 161.0 2
O1 H1W O2 0.83 1.92 2.734(3) 166.7 1_655

loop_
_geom_torsion_atom_site_label_1
_geom_torsion_atom_site_label_2
_geom_torsion_atom_site_label_3
_geom_torsion_atom_site_label_4
_geom_torsion
_geom_torsion_site_symmetry_1
_geom_torsion_site_symmetry_2
_geom_torsion_site_symmetry_3
_geom_torsion_site_symmetry_4
_geom_torsion_publ_flag
O3 Cu1 O3 C9 -20(5) 2 . . . ?
O1 Cu1 O3 C9 -151.0(3) . . . . ?
O1 Cu1 O3 C9 29.0(3) 2 . . . ?
O2 Cu1 O3 C9 121.5(3) 2 . . . ?
O2 Cu1 O3 C9 -58.5(3) . . . . ?
O6 S1 N1 C8 -176.9(2) . . . . ?
O5 S1 N1 C8 53.3(3) . . . . ?
C5 S1 N1 C8 -60.7(3) . . . . ?
O7 C1 C2 C7 -0.5(5) . . . . ?
O8 C1 C2 C7 179.7(3) . . . . ?
O7 C1 C2 C3 -178.2(3) . . . . ?
O8 C1 C2 C3 2.0(5) . . . . ?
C7 C2 C3 C4 -0.4(5) . . . . ?
C1 C2 C3 C4 177.3(3) . . . . ?
C2 C3 C4 C5 0.5(5) . . . . ?
C3 C4 C5 C6 -0.5(5) . . . . ?
C3 C4 C5 S1 -175.9(2) . . . . ?
O6 S1 C5 C4 -159.7(2) . . . . ?
O5 S1 C5 C4 -28.9(3) . . . . ?
N1 S1 C5 C4 85.8(3) . . . . ?
O6 S1 C5 C6 24.9(3) . . . . ?
O5 S1 C5 C6 155.6(3) . . . . ?
N1 S1 C5 C6 -89.6(3) . . . . ?
C4 C5 C6 C7 0.4(5) . . . . ?
S1 C5 C6 C7 175.8(3) . . . . ?
C3 C2 C7 C6 0.2(5) . . . . ?
C1 C2 C7 C6 -177.4(3) . . . . ?
C5 C6 C7 C2 -0.2(5) . . . . ?
S1 N1 C8 C9 -173.3(2) . . . . ?
Cu1 O3 C9 O4 -1.9(5) . . . . ?
Cu1 O3 C9 C8 176.4(2) . . . . ?
N1 C8 C9 O4 -13.8(4) . . . . ?
N1 C8 C9 O3 167.7(3) . . . . ?
